data_4119270
loop_
_publ_author_name
'Holger Braunschweig'
'Alexander Damme'
'Rian D. Dewhurst'
'Sundargopal Ghosh'
'Thomas Kramer'
'Bernd Pfaffinger'
'Krzysztof Radacki'
'Alfredo Vargas'

_publ_contact_author_address
; Institut f\"ur Anorganische Chemie
Universit\"at W\"urzburg
Am Hubland
97074 W\"urzburg, Germany
;
_publ_contact_author_email H.Braunschweig@mail.uni-wuerzburg.de
_publ_contact_author_fax +49-931-3184623
_publ_contact_author_name 'Prof. Dr. Holger Braunschweig'
_publ_contact_author_phone +49-931-3185260
_publ_section_title
;
 Electronic and Structural Effects of Stepwise Borylation and
 Quaternization on Borirene Aromaticity
;
_journal_name_full 'Journal of the American Chemical Society'
_journal_page_first 1903
_journal_page_last 1911
_journal_paper_doi 10.1021/ja3110126
_journal_volume 135
_journal_year 2013
_chemical_formula_moiety 'C10 H24 B2 N4'
_chemical_formula_sum 'C10 H24 B2 N4'
_chemical_formula_weight 221.95
_chemical_name_common
;
?
;
_chemical_name_systematic
; 
?
;
_space_group_IT_number 2
_symmetry_cell_setting triclinic
_symmetry_space_group_name_Hall '-P 1'
_symmetry_space_group_name_H-M 'P -1'
_atom_sites_solution_hydrogens geom
_atom_sites_solution_primary direct
_atom_sites_solution_secondary difmap
_audit_creation_method SHELXL-97
_audit_update_record
;
2012-11-05 # Formatted by publCIF
;
_cell_angle_alpha 86.3430(10)
_cell_angle_beta 84.6610(10)
_cell_angle_gamma 71.8370(10)
_cell_formula_units_Z 4
_cell_length_a 8.3848(2)
_cell_length_b 11.5802(4)
_cell_length_c 14.6971(4)
_cell_measurement_reflns_used 9912
_cell_measurement_temperature 100(2)
_cell_measurement_theta_max 26.02
_cell_measurement_theta_min 2.28
_cell_volume 1349.15(7)
_computing_cell_refinement 'Saint+ ver. 7.68A (Bruker AXS)'
_computing_data_collection 'APEX2 ver. 2010.3 (Bruker AXS)'
_computing_data_reduction 'Saint+ ver. 7.68A (Bruker AXS)'
_computing_molecular_graphics 'XP ver. 5.1 (Bruker AXS, 1998)'
_computing_publication_material 'SHELXL-97 (Sheldrick, 2008)'
_computing_structure_refinement 'SHELXL-97 (Sheldrick, 1997)'
_computing_structure_solution 'SHELXS-97 (Sheldrick, 1990)'
_diffrn_ambient_temperature 100(2)
_diffrn_measured_fraction_theta_full 0.990
_diffrn_measured_fraction_theta_max 0.989
_diffrn_measurement_device_type 'Bruker APEX-II CCD'
_diffrn_measurement_method '\f and \w scans'
_diffrn_radiation_monochromator 'multi-layer mirror'
_diffrn_radiation_source 'rotating anode'
_diffrn_radiation_type MoK\a
_diffrn_radiation_wavelength 0.71073
_diffrn_reflns_av_R_equivalents 0.0313
_diffrn_reflns_av_sigmaI/netI 0.0212
_diffrn_reflns_limit_h_max 10
_diffrn_reflns_limit_h_min -9
_diffrn_reflns_limit_k_max 14
_diffrn_reflns_limit_k_min -13
_diffrn_reflns_limit_l_max 18
_diffrn_reflns_limit_l_min -18
_diffrn_reflns_number 28580
_diffrn_reflns_theta_full 26.00
_diffrn_reflns_theta_max 26.02
_diffrn_reflns_theta_min 1.39
_exptl_absorpt_coefficient_mu 0.066
_exptl_absorpt_correction_T_max 0.7453
_exptl_absorpt_correction_T_min 0.6779
_exptl_absorpt_correction_type multi-scan
_exptl_absorpt_process_details 'Sadabs 2008/1 (Brucker 2008)'
_exptl_crystal_colour colourless
_exptl_crystal_density_diffrn 1.093
_exptl_crystal_description block
_exptl_crystal_F_000 488
_exptl_crystal_size_max 0.89
_exptl_crystal_size_mid 0.52
_exptl_crystal_size_min 0.25
_refine_diff_density_max 0.214
_refine_diff_density_min -0.185
_refine_diff_density_rms 0.035
_refine_ls_extinction_method none
_refine_ls_goodness_of_fit_ref 1.047
_refine_ls_hydrogen_treatment constr
_refine_ls_matrix_type full
_refine_ls_number_parameters 305
_refine_ls_number_reflns 5269
_refine_ls_number_restraints 0
_refine_ls_restrained_S_all 1.047
_refine_ls_R_factor_all 0.0408
_refine_ls_R_factor_gt 0.0350
_refine_ls_shift/su_max 0.000
_refine_ls_shift/su_mean 0.000
_refine_ls_structure_factor_coef Fsqd
_refine_ls_weighting_details 'calc w=1/[\s^2^(Fo^2^)+(0.0473P)^2^+0.3826P] where P=(Fo^2^+2Fc^2^)/3'
_refine_ls_weighting_scheme calc
_refine_ls_wR_factor_gt 0.0955
_refine_ls_wR_factor_ref 0.0999
_reflns_number_gt 4587
_reflns_number_total 5269
_reflns_threshold_expression >2sigma(I)
_cod_data_source_file ja3110126_si_001_1.cif
_cod_data_source_block 01
_cod_database_code 4119270

loop_
_symmetry_equiv_pos_as_xyz
'x, y, z'
'-x, -y, -z'

loop_
_atom_site_label
_atom_site_type_symbol
_atom_site_fract_x
_atom_site_fract_y
_atom_site_fract_z
_atom_site_U_iso_or_equiv
_atom_site_adp_type
_atom_site_occupancy
_atom_site_symmetry_multiplicity
_atom_site_calc_flag
_atom_site_refinement_flags
B1 B 1.05194(15) -0.04236(11) 0.87529(8) 0.0163(2) Uani 1 1 d .
B2 B 0.73592(15) 0.33274(11) 0.86443(8) 0.0168(2) Uani 1 1 d .
C1 C 0.93774(13) 0.09243(10) 0.86684(7) 0.0177(2) Uani 1 1 d .
C2 C 0.84962(13) 0.19749(10) 0.86308(7) 0.0175(2) Uani 1 1 d .
N1 N 1.22914(11) -0.06658(8) 0.85937(6) 0.01748(19) Uani 1 1 d .
C3 C 1.30513(14) 0.02039(10) 0.81308(8) 0.0225(2) Uani 1 1 d .
H3A H 1.2167 0.0908 0.7904 0.034 Uiso 1 1 calc R
H3B H 1.3820 -0.0181 0.7616 0.034 Uiso 1 1 calc R
H3C H 1.3680 0.0471 0.8561 0.034 Uiso 1 1 calc R
C4 C 1.35391(13) -0.17088(10) 0.89810(8) 0.0222(2) Uani 1 1 d .
H4A H 1.2976 -0.2148 0.9426 0.033 Uiso 1 1 calc R
H4B H 1.4336 -0.1430 0.9286 0.033 Uiso 1 1 calc R
H4C H 1.4146 -0.2251 0.8492 0.033 Uiso 1 1 calc R
N2 N 0.97311(11) -0.13348(8) 0.89802(6) 0.0177(2) Uani 1 1 d .
C5 C 1.05180(14) -0.26300(9) 0.88525(8) 0.0225(2) Uani 1 1 d .
H5A H 1.1532 -0.2755 0.8433 0.034 Uiso 1 1 calc R
H5B H 0.9727 -0.2965 0.8595 0.034 Uiso 1 1 calc R
H5C H 1.0826 -0.3042 0.9443 0.034 Uiso 1 1 calc R
C6 C 0.80463(14) -0.10744(10) 0.94355(8) 0.0229(2) Uani 1 1 d .
H6A H 0.7548 -0.0194 0.9494 0.034 Uiso 1 1 calc R
H6B H 0.8111 -0.1476 1.0045 0.034 Uiso 1 1 calc R
H6C H 0.7346 -0.1378 0.9074 0.034 Uiso 1 1 calc R
N3 N 0.81436(11) 0.42357(8) 0.87377(6) 0.0185(2) Uani 1 1 d .
C7 C 0.99450(14) 0.40232(10) 0.85326(8) 0.0235(2) Uani 1 1 d .
H7A H 1.0465 0.3201 0.8307 0.035 Uiso 1 1 calc R
H7B H 1.0455 0.4105 0.9089 0.035 Uiso 1 1 calc R
H7C H 1.0125 0.4620 0.8064 0.035 Uiso 1 1 calc R
C8 C 0.73172(14) 0.54198(10) 0.91203(8) 0.0231(2) Uani 1 1 d .
H8A H 0.7230 0.6054 0.8636 0.035 Uiso 1 1 calc R
H8B H 0.7977 0.5551 0.9598 0.035 Uiso 1 1 calc R
H8C H 0.6188 0.5453 0.9385 0.035 Uiso 1 1 calc R
N4 N 0.56027(11) 0.35766(8) 0.85820(6) 0.0178(2) Uani 1 1 d .
C9 C 0.44455(14) 0.47576(10) 0.83235(8) 0.0217(2) Uani 1 1 d .
H9A H 0.3718 0.5111 0.8861 0.033 Uiso 1 1 calc R
H9B H 0.3752 0.4654 0.7853 0.033 Uiso 1 1 calc R
H9C H 0.5090 0.5301 0.8083 0.033 Uiso 1 1 calc R
C10 C 0.47732(14) 0.26380(10) 0.86890(8) 0.0217(2) Uani 1 1 d .
H10A H 0.5611 0.1845 0.8791 0.033 Uiso 1 1 calc R
H10B H 0.4216 0.2626 0.8134 0.033 Uiso 1 1 calc R
H10C H 0.3934 0.2811 0.9214 0.033 Uiso 1 1 calc R
B11 B 0.34487(15) 0.32028(10) 0.60927(8) 0.0167(2) Uani 1 1 d .
B12 B 0.03694(15) 0.69428(11) 0.63941(8) 0.0165(2) Uani 1 1 d .
C11 C 0.23477(13) 0.45549(9) 0.61787(7) 0.0171(2) Uani 1 1 d .
C12 C 0.14844(13) 0.56036(9) 0.62594(7) 0.0170(2) Uani 1 1 d .
N11 N 0.52122(11) 0.29213(8) 0.61393(6) 0.0185(2) Uani 1 1 d .
C13 C 0.60860(13) 0.38368(10) 0.60157(8) 0.0228(2) Uani 1 1 d .
H13A H 0.5274 0.4635 0.5894 0.034 Uiso 1 1 calc R
H13B H 0.6937 0.3631 0.5498 0.034 Uiso 1 1 calc R
H13C H 0.6634 0.3859 0.6572 0.034 Uiso 1 1 calc R
C14 C 0.63524(14) 0.17265(10) 0.63759(8) 0.0242(2) Uani 1 1 d .
H14A H 0.5696 0.1186 0.6605 0.036 Uiso 1 1 calc R
H14B H 0.7057 0.1804 0.6850 0.036 Uiso 1 1 calc R
H14C H 0.7070 0.1386 0.5832 0.036 Uiso 1 1 calc R
N12 N 0.26176(11) 0.23285(8) 0.59790(6) 0.0189(2) Uani 1 1 d .
C15 C 0.34109(14) 0.11775(10) 0.55391(8) 0.0226(2) Uani 1 1 d .
H15A H 0.4547 0.1144 0.5286 0.034 Uiso 1 1 calc R
H15B H 0.2742 0.1107 0.5045 0.034 Uiso 1 1 calc R
H15C H 0.3479 0.0506 0.5990 0.034 Uiso 1 1 calc R
C16 C 0.07967(13) 0.25927(10) 0.61286(8) 0.0226(2) Uani 1 1 d .
H16A H 0.0304 0.3391 0.6397 0.034 Uiso 1 1 calc R
H16B H 0.0540 0.1969 0.6546 0.034 Uiso 1 1 calc R
H16C H 0.0323 0.2596 0.5543 0.034 Uiso 1 1 calc R
N13 N 0.11851(11) 0.78532(8) 0.63554(6) 0.01763(19) Uani 1 1 d .
C17 C 0.29930(13) 0.75696(10) 0.64086(8) 0.0218(2) Uani 1 1 d .
H17A H 0.3487 0.6696 0.6538 0.033 Uiso 1 1 calc R
H17B H 0.3206 0.8025 0.6899 0.033 Uiso 1 1 calc R
H17C H 0.3502 0.7797 0.5825 0.033 Uiso 1 1 calc R
C18 C 0.03694(14) 0.91479(9) 0.62020(8) 0.0224(2) Uani 1 1 d .
H18A H -0.0766 0.9280 0.6012 0.034 Uiso 1 1 calc R
H18B H 0.1028 0.9467 0.5722 0.034 Uiso 1 1 calc R
H18C H 0.0296 0.9570 0.6769 0.034 Uiso 1 1 calc R
N14 N -0.13994(11) 0.71702(8) 0.65517(6) 0.0182(2) Uani 1 1 d .
C19 C -0.25579(14) 0.81965(10) 0.70331(8) 0.0228(2) Uani 1 1 d .
H19A H -0.1918 0.8651 0.7301 0.034 Uiso 1 1 calc R
H19B H -0.3228 0.7899 0.7520 0.034 Uiso 1 1 calc R
H19C H -0.3308 0.8732 0.6603 0.034 Uiso 1 1 calc R
C20 C -0.22195(14) 0.62898(10) 0.63387(8) 0.0231(2) Uani 1 1 d .
H20A H -0.1420 0.5646 0.5977 0.035 Uiso 1 1 calc R
H20B H -0.3191 0.6699 0.5988 0.035 Uiso 1 1 calc R
H20C H -0.2598 0.5933 0.6908 0.035 Uiso 1 1 calc R

loop_
_atom_site_aniso_label
_atom_site_aniso_U_11
_atom_site_aniso_U_22
_atom_site_aniso_U_33
_atom_site_aniso_U_23
_atom_site_aniso_U_13
_atom_site_aniso_U_12
B1 0.0166(6) 0.0175(6) 0.0143(5) -0.0019(4) -0.0015(4) -0.0040(5)
B2 0.0180(6) 0.0174(6) 0.0144(5) 0.0004(4) -0.0010(4) -0.0048(5)
C1 0.0149(5) 0.0207(6) 0.0187(5) -0.0013(4) -0.0014(4) -0.0071(4)
C2 0.0154(5) 0.0197(6) 0.0186(5) -0.0002(4) -0.0019(4) -0.0070(4)
N1 0.0153(4) 0.0154(4) 0.0212(4) 0.0011(3) -0.0015(3) -0.0042(4)
C3 0.0187(5) 0.0214(6) 0.0278(6) -0.0007(4) 0.0027(4) -0.0082(5)
C4 0.0146(5) 0.0232(6) 0.0262(6) 0.0022(4) -0.0030(4) -0.0022(4)
N2 0.0145(4) 0.0166(4) 0.0214(4) -0.0012(3) -0.0004(3) -0.0043(4)
C5 0.0239(6) 0.0163(5) 0.0277(6) -0.0002(4) -0.0016(4) -0.0071(5)
C6 0.0186(5) 0.0258(6) 0.0264(6) -0.0033(5) 0.0018(4) -0.0102(5)
N3 0.0164(4) 0.0166(4) 0.0225(5) -0.0008(4) -0.0021(3) -0.0048(4)
C7 0.0192(6) 0.0262(6) 0.0276(6) -0.0011(5) -0.0020(4) -0.0104(5)
C8 0.0258(6) 0.0180(5) 0.0266(6) -0.0028(4) -0.0049(5) -0.0071(5)
N4 0.0158(4) 0.0143(4) 0.0231(5) 0.0006(3) -0.0035(3) -0.0039(4)
C9 0.0182(5) 0.0187(6) 0.0259(6) 0.0009(4) -0.0056(4) -0.0015(4)
C10 0.0172(5) 0.0215(6) 0.0276(6) -0.0002(4) -0.0024(4) -0.0077(4)
B11 0.0183(6) 0.0166(6) 0.0143(5) -0.0003(4) -0.0007(4) -0.0042(5)
B12 0.0173(6) 0.0167(6) 0.0145(5) 0.0001(4) -0.0021(4) -0.0038(5)
C11 0.0153(5) 0.0194(6) 0.0179(5) -0.0006(4) -0.0017(4) -0.0070(4)
C12 0.0149(5) 0.0190(6) 0.0180(5) 0.0005(4) -0.0014(4) -0.0068(4)
N11 0.0157(4) 0.0147(4) 0.0242(5) -0.0009(3) -0.0014(3) -0.0032(4)
C13 0.0167(5) 0.0238(6) 0.0288(6) -0.0012(5) -0.0002(4) -0.0078(5)
C14 0.0194(5) 0.0206(6) 0.0284(6) -0.0020(4) -0.0049(4) 0.0009(5)
N12 0.0174(5) 0.0161(4) 0.0230(5) -0.0020(4) -0.0012(4) -0.0048(4)
C15 0.0260(6) 0.0182(5) 0.0247(5) -0.0041(4) -0.0018(4) -0.0076(5)
C16 0.0185(5) 0.0236(6) 0.0272(6) -0.0014(4) -0.0024(4) -0.0083(5)
N13 0.0152(4) 0.0149(4) 0.0221(4) -0.0006(3) -0.0024(3) -0.0034(4)
C17 0.0176(5) 0.0225(6) 0.0269(6) 0.0000(4) -0.0034(4) -0.0083(5)
C18 0.0247(6) 0.0158(5) 0.0267(6) 0.0008(4) -0.0032(4) -0.0065(5)
N14 0.0145(4) 0.0158(4) 0.0238(5) -0.0028(3) -0.0010(3) -0.0036(4)
C19 0.0178(5) 0.0213(6) 0.0252(6) -0.0015(4) 0.0027(4) -0.0013(4)
C20 0.0177(5) 0.0250(6) 0.0284(6) -0.0009(5) -0.0026(4) -0.0089(5)

loop_
_atom_type_symbol
_atom_type_description
_atom_type_scat_dispersion_real
_atom_type_scat_dispersion_imag
_atom_type_scat_source
C C 0.0033 0.0016 'International Tables Vol C Tables 4.2.6.8 and 6.1.1.4'
H H 0.0000 0.0000 'International Tables Vol C Tables 4.2.6.8 and 6.1.1.4'
B B 0.0013 0.0007 'International Tables Vol C Tables 4.2.6.8 and 6.1.1.4'
N N 0.0061 0.0033 'International Tables Vol C Tables 4.2.6.8 and 6.1.1.4'

loop_
_geom_angle_atom_site_label_1
_geom_angle_atom_site_label_2
_geom_angle_atom_site_label_3
_geom_angle
N2 B1 N1 123.88(10)
N2 B1 C1 118.13(9)
N1 B1 C1 117.99(9)
N4 B2 N3 123.98(10)
N4 B2 C2 118.18(9)
N3 B2 C2 117.83(9)
C2 C1 B1 177.98(11)
C1 C2 B2 176.66(11)
B1 N1 C4 124.55(9)
B1 N1 C3 122.88(9)
C4 N1 C3 112.00(8)
N1 C3 H3A 109.5
N1 C3 H3B 109.5
H3A C3 H3B 109.5
N1 C3 H3C 109.5
H3A C3 H3C 109.5
H3B C3 H3C 109.5
N1 C4 H4A 109.5
N1 C4 H4B 109.5
H4A C4 H4B 109.5
N1 C4 H4C 109.5
H4A C4 H4C 109.5
H4B C4 H4C 109.5
B1 N2 C5 125.19(9)
B1 N2 C6 122.80(9)
C5 N2 C6 111.89(8)
N2 C5 H5A 109.5
N2 C5 H5B 109.5
H5A C5 H5B 109.5
N2 C5 H5C 109.5
H5A C5 H5C 109.5
H5B C5 H5C 109.5
N2 C6 H6A 109.5
N2 C6 H6B 109.5
H6A C6 H6B 109.5
N2 C6 H6C 109.5
H6A C6 H6C 109.5
H6B C6 H6C 109.5
B2 N3 C8 125.26(9)
B2 N3 C7 122.56(9)
C8 N3 C7 111.95(8)
N3 C7 H7A 109.5
N3 C7 H7B 109.5
H7A C7 H7B 109.5
N3 C7 H7C 109.5
H7A C7 H7C 109.5
H7B C7 H7C 109.5
N3 C8 H8A 109.5
N3 C8 H8B 109.5
H8A C8 H8B 109.5
N3 C8 H8C 109.5
H8A C8 H8C 109.5
H8B C8 H8C 109.5
B2 N4 C10 123.01(9)
B2 N4 C9 124.98(9)
C10 N4 C9 111.79(8)
N4 C9 H9A 109.5
N4 C9 H9B 109.5
H9A C9 H9B 109.5
N4 C9 H9C 109.5
H9A C9 H9C 109.5
H9B C9 H9C 109.5
N4 C10 H10A 109.5
N4 C10 H10B 109.5
H10A C10 H10B 109.5
N4 C10 H10C 109.5
H10A C10 H10C 109.5
H10B C10 H10C 109.5
N11 B11 N12 124.27(10)
N11 B11 C11 117.97(9)
N12 B11 C11 117.75(9)
N13 B12 N14 124.49(10)
N13 B12 C12 117.88(9)
N14 B12 C12 117.63(9)
C12 C11 B11 179.00(11)
C11 C12 B12 178.31(10)
B11 N11 C14 125.27(9)
B11 N11 C13 123.01(9)
C14 N11 C13 111.58(9)
N11 C13 H13A 109.5
N11 C13 H13B 109.5
H13A C13 H13B 109.5
N11 C13 H13C 109.5
H13A C13 H13C 109.5
H13B C13 H13C 109.5
N11 C14 H14A 109.5
N11 C14 H14B 109.5
H14A C14 H14B 109.5
N11 C14 H14C 109.5
H14A C14 H14C 109.5
H14B C14 H14C 109.5
B11 N12 C15 124.17(9)
B11 N12 C16 122.84(9)
C15 N12 C16 111.97(9)
N12 C15 H15A 109.5
N12 C15 H15B 109.5
H15A C15 H15B 109.5
N12 C15 H15C 109.5
H15A C15 H15C 109.5
H15B C15 H15C 109.5
N12 C16 H16A 109.5
N12 C16 H16B 109.5
H16A C16 H16B 109.5
N12 C16 H16C 109.5
H16A C16 H16C 109.5
H16B C16 H16C 109.5
B12 N13 C18 125.17(9)
B12 N13 C17 122.71(9)
C18 N13 C17 112.00(8)
N13 C17 H17A 109.5
N13 C17 H17B 109.5
H17A C17 H17B 109.5
N13 C17 H17C 109.5
H17A C17 H17C 109.5
H17B C17 H17C 109.5
N13 C18 H18A 109.5
N13 C18 H18B 109.5
H18A C18 H18B 109.5
N13 C18 H18C 109.5
H18A C18 H18C 109.5
H18B C18 H18C 109.5
B12 N14 C19 125.42(9)
B12 N14 C20 122.07(9)
C19 N14 C20 112.09(9)
N14 C19 H19A 109.5
N14 C19 H19B 109.5
H19A C19 H19B 109.5
N14 C19 H19C 109.5
H19A C19 H19C 109.5
H19B C19 H19C 109.5
N14 C20 H20A 109.5
N14 C20 H20B 109.5
H20A C20 H20B 109.5
N14 C20 H20C 109.5
H20A C20 H20C 109.5
H20B C20 H20C 109.5

loop_
_geom_bond_atom_site_label_1
_geom_bond_atom_site_label_2
_geom_bond_distance
B1 N2 1.4179(15)
B1 N1 1.4230(14)
B1 C1 1.5602(15)
B2 N4 1.4204(15)
B2 N3 1.4228(15)
B2 C2 1.5594(15)
C1 C2 1.2115(15)
N1 C4 1.4535(13)
N1 C3 1.4544(14)
C3 H3A 0.9800
C3 H3B 0.9800
C3 H3C 0.9800
C4 H4A 0.9800
C4 H4B 0.9800
C4 H4C 0.9800
N2 C5 1.4546(13)
N2 C6 1.4556(13)
C5 H5A 0.9800
C5 H5B 0.9800
C5 H5C 0.9800
C6 H6A 0.9800
C6 H6B 0.9800
C6 H6C 0.9800
N3 C8 1.4525(14)
N3 C7 1.4580(13)
C7 H7A 0.9800
C7 H7B 0.9800
C7 H7C 0.9800
C8 H8A 0.9800
C8 H8B 0.9800
C8 H8C 0.9800
N4 C10 1.4556(13)
N4 C9 1.4599(13)
C9 H9A 0.9800
C9 H9B 0.9800
C9 H9C 0.9800
C10 H10A 0.9800
C10 H10B 0.9800
C10 H10C 0.9800
B11 N11 1.4187(14)
B11 N12 1.4219(15)
B11 C11 1.5564(15)
B12 N13 1.4203(15)
B12 N14 1.4223(14)
B12 C12 1.5553(15)
C11 C12 1.2112(15)
N11 C14 1.4577(14)
N11 C13 1.4590(14)
C13 H13A 0.9800
C13 H13B 0.9800
C13 H13C 0.9800
C14 H14A 0.9800
C14 H14B 0.9800
C14 H14C 0.9800
N12 C15 1.4539(14)
N12 C16 1.4588(13)
C15 H15A 0.9800
C15 H15B 0.9800
C15 H15C 0.9800
C16 H16A 0.9800
C16 H16B 0.9800
C16 H16C 0.9800
N13 C18 1.4536(13)
N13 C17 1.4561(13)
C17 H17A 0.9800
C17 H17B 0.9800
C17 H17C 0.9800
C18 H18A 0.9800
C18 H18B 0.9800
C18 H18C 0.9800
N14 C19 1.4548(14)
N14 C20 1.4588(14)
C19 H19A 0.9800
C19 H19B 0.9800
C19 H19C 0.9800
C20 H20A 0.9800
C20 H20B 0.9800
C20 H20C 0.9800

loop_
_geom_torsion_atom_site_label_1
_geom_torsion_atom_site_label_2
_geom_torsion_atom_site_label_3
_geom_torsion_atom_site_label_4
_geom_torsion
N2 B1 C1 C2 92(3)
N1 B1 C1 C2 -88(3)
B1 C1 C2 B2 -11(4)
N4 B2 C2 C1 -98.9(18)
N3 B2 C2 C1 79.8(18)
N2 B1 N1 C4 -26.35(16)
C1 B1 N1 C4 153.90(10)
N2 B1 N1 C3 163.04(10)
C1 B1 N1 C3 -16.71(14)
N1 B1 N2 C5 -17.03(16)
C1 B1 N2 C5 162.72(9)
N1 B1 N2 C6 158.49(10)
C1 B1 N2 C6 -21.76(14)
N4 B2 N3 C8 24.67(16)
C2 B2 N3 C8 -153.97(10)
N4 B2 N3 C7 -161.41(10)
C2 B2 N3 C7 19.95(14)
N3 B2 N4 C10 -166.03(10)
C2 B2 N4 C10 12.60(15)
N3 B2 N4 C9 19.93(16)
C2 B2 N4 C9 -161.44(9)
N11 B11 C11 C12 -100(6)
N12 B11 C11 C12 80(6)
B11 C11 C12 B12 8(9)
N13 B12 C12 C11 103(4)
N14 B12 C12 C11 -76(4)
N12 B11 N11 C14 -21.16(16)
C11 B11 N11 C14 158.38(10)
N12 B11 N11 C13 163.42(10)
C11 B11 N11 C13 -17.04(14)
N11 B11 N12 C15 -26.03(16)
C11 B11 N12 C15 154.43(10)
N11 B11 N12 C16 166.43(10)
C11 B11 N12 C16 -13.11(14)
N14 B12 N13 C18 -19.02(16)
C12 B12 N13 C18 161.27(9)
N14 B12 N13 C17 165.13(10)
C12 B12 N13 C17 -14.58(14)
N13 B12 N14 C19 -25.34(16)
C12 B12 N14 C19 154.37(10)
N13 B12 N14 C20 162.67(10)
C12 B12 N14 C20 -17.62(14)
